data_7103397
loop_
_publ_author_name
'Pigge, F Christopher'
'Vangala, Venu R'
'Kapadia, Pradeep P'
'Swenson, Dale C'
'Rath, Nigam P'

_publ_section_title
;
 Hexagonal crystalline inclusion complexes of 4-iodophenoxy trimesoate.
;
_journal_issue 39
_journal_name_full 'Chemical communications (Cambridge, England)'
_journal_page_first 4726
_journal_page_last 4728
_journal_paper_doi 10.1039/b809592b
_journal_year 2008
_chemical_formula_moiety 'C27 H15 I3 O6'
_chemical_formula_sum 'C27 H15 I3 O6'
_chemical_formula_weight 816.09
_chemical_melting_point 502.68
_chemical_name_common 'Benzene-1,3,5-tricarboxylic acid tris-(4-iodo-phenyl) ester'
_chemical_name_systematic
;
Benzene-1,3,5-tricarboxylic acid tris-(4-iodo-phenyl) ester
;
_space_group_IT_number 14
_symmetry_cell_setting monoclinic
_symmetry_space_group_name_Hall '-P 2ybc'
_symmetry_space_group_name_H-M 'P 1 21/c 1'
_atom_sites_solution_hydrogens geom
_atom_sites_solution_primary direct
_atom_sites_solution_secondary difmap
_audit_creation_method SHELXL-97
_cell_angle_alpha 90.00
_cell_angle_beta 103.112(5)
_cell_angle_gamma 90.00
_cell_formula_units_Z 8
_cell_length_a 29.911(3)
_cell_length_b 5.6474(6)
_cell_length_c 31.534(4)
_cell_measurement_reflns_used 21757
_cell_measurement_temperature 210(2)
_cell_measurement_theta_max 27.48
_cell_measurement_theta_min 1.00
_cell_volume 5187.8(10)
_computing_cell_refinement 'HKL2000 Scalepack (Otwinowski & Minor, 1997)'
_computing_data_collection 'Collect (Nonius BV, 1997-2000)'
_computing_data_reduction 'HKL2000 Denzo & Scalepack (Otwinowski & Minor, 1997)'
_computing_molecular_graphics 'SHELXTL v6.1 (Sheldrick, 1997)'
_computing_publication_material 'SHELXTL v6.1 (Sheldrick, 1997)'
_computing_structure_refinement 'SHELXTL v6.1 (Sheldrick, 1997)'
_computing_structure_solution 'SHELXTL v6.1 (Sheldrick, 1997)'
_diffrn_ambient_temperature 210(2)
_diffrn_detector_area_resol_mean 9
_diffrn_measured_fraction_theta_full 0.998
_diffrn_measured_fraction_theta_max 0.998
_diffrn_measurement_device_type 'Nonius kappaCCD'
_diffrn_measurement_method 'CCD phi and omega scans'
_diffrn_radiation_monochromator graphite
_diffrn_radiation_source 'fine-focus sealed tube'
_diffrn_radiation_type MoK\a
_diffrn_radiation_wavelength 0.71073
_diffrn_reflns_av_R_equivalents 0.0528
_diffrn_reflns_av_sigmaI/netI 0.0473
_diffrn_reflns_limit_h_max 38
_diffrn_reflns_limit_h_min -38
_diffrn_reflns_limit_k_max 7
_diffrn_reflns_limit_k_min -7
_diffrn_reflns_limit_l_max 40
_diffrn_reflns_limit_l_min -40
_diffrn_reflns_number 39978
_diffrn_reflns_theta_full 27.47
_diffrn_reflns_theta_max 27.47
_diffrn_reflns_theta_min 2.99
_exptl_absorpt_coefficient_mu 3.655
_exptl_absorpt_correction_T_max 0.8982
_exptl_absorpt_correction_T_min 0.3157
_exptl_absorpt_correction_type multi-scan
_exptl_absorpt_process_details 'HKL2000 Scalepack (Otwinowski & Minor, 1997)'
_exptl_crystal_colour colorless
_exptl_crystal_density_diffrn 2.090
_exptl_crystal_density_method 'not measured'
_exptl_crystal_description blade
_exptl_crystal_F_000 3072
_exptl_crystal_size_max 0.41
_exptl_crystal_size_mid 0.12
_exptl_crystal_size_min 0.03
_refine_diff_density_max 1.813
_refine_diff_density_min -1.712
_refine_diff_density_rms 0.118
_refine_ls_extinction_method none
_refine_ls_goodness_of_fit_ref 1.008
_refine_ls_hydrogen_treatment riding
_refine_ls_matrix_type full
_refine_ls_number_parameters 649
_refine_ls_number_reflns 11892
_refine_ls_number_restraints 0
_refine_ls_restrained_S_all 1.008
_refine_ls_R_factor_all 0.0747
_refine_ls_R_factor_gt 0.0369
_refine_ls_shift/su_max 0.003
_refine_ls_shift/su_mean 0.000
_refine_ls_structure_factor_coef Fsqd
_refine_ls_weighting_details 'calc w=1/[\s^2^(Fo^2^)+(0.0189P)^2^+14.0015P] where P=(Fo^2^+2Fc^2^)/3'
_refine_ls_weighting_scheme calc
_refine_ls_wR_factor_gt 0.0644
_refine_ls_wR_factor_ref 0.0761
_reflns_number_gt 8033
_reflns_number_total 11892
_reflns_threshold_expression >2sigma(I)
_cod_data_source_file b809592b.txt
_cod_data_source_block new
_cod_depositor_comments
;
The following automatic conversions were performed:
'_symmetry_cell_setting' value 'Monoclinic' changed to 'monoclinic'
according to '/home/saulius/struct/CIF-dictionaries/cif_core.dic'
dictionary named 'cif_core.dic' version 2.4.1 from 2010-06-29.

Automatic conversion script
Id: cif_fix_enum 1527 2010-12-29 10:47:43Z saulius 
;
_cod_original_sg_symbol_H-M P2(1)/c
_cod_database_code 7103397

loop_
_symmetry_equiv_pos_as_xyz
'x, y, z'
'-x, y+1/2, -z+1/2'
'-x, -y, -z'
'x, -y-1/2, z-1/2'

loop_
_atom_site_label
_atom_site_type_symbol
_atom_site_fract_x
_atom_site_fract_y
_atom_site_fract_z
_atom_site_U_iso_or_equiv
_atom_site_adp_type
_atom_site_occupancy
_atom_site_symmetry_multiplicity
_atom_site_calc_flag
_atom_site_refinement_flags
_atom_site_disorder_assembly
_atom_site_disorder_group
I5 I 0.139912(12) 1.49010(7) 0.527427(11) 0.05029(10) Uani 1 1 d . . .
I2 I 0.325834(14) 1.07689(6) -0.020633(10) 0.05169(10) Uani 1 1 d . . .
I4 I 0.544164(11) -0.24997(6) 0.464330(10) 0.04217(9) Uani 1 1 d . . .
I1 I 0.578631(11) -0.69244(7) 0.346278(11) 0.04984(10) Uani 1 1 d . . .
I6 I -0.067768(12) 0.14606(9) 0.157603(12) 0.06500(13) Uani 1 1 d . . .
I3 I -0.035862(12) -0.44320(9) 0.049651(12) 0.06989(14) Uani 1 1 d . . .
O10 O 0.35994(10) 0.2544(5) 0.37876(10) 0.0346(7) Uani 1 1 d . . .
C10 C 0.43042(14) -0.3490(8) 0.28342(14) 0.0290(10) Uani 1 1 d . . .
O6 O 0.16095(10) -0.1232(6) 0.14355(10) 0.0371(8) Uani 1 1 d . . .
O12 O 0.12936(10) 0.3851(5) 0.26221(10) 0.0344(7) Uani 1 1 d . . .
C16 C 0.29216(15) 0.5577(8) 0.09033(13) 0.0309(10) Uani 1 1 d . . .
O5 O 0.27752(10) 0.3964(5) 0.11866(9) 0.0342(7) Uani 1 1 d . . .
O9 O 0.16707(11) 0.0692(6) 0.24379(11) 0.0440(8) Uani 1 1 d . . .
C35 C 0.23890(15) 0.8300(8) 0.38154(14) 0.0304(10) Uani 1 1 d . . .
O4 O 0.39065(9) -0.2280(5) 0.26310(9) 0.0316(7) Uani 1 1 d . . .
C25 C 0.03037(15) -0.3350(9) 0.08083(14) 0.0381(12) Uani 1 1 d . . .
C3 C 0.32474(14) 0.0159(7) 0.20935(13) 0.0264(9) Uani 1 1 d . . .
H3 H 0.3549 0.0745 0.2169 0.032 Uiso 1 1 calc R . .
C5 C 0.24693(14) 0.0531(7) 0.16810(13) 0.0282(10) Uani 1 1 d . . .
H5 H 0.2246 0.1346 0.1475 0.034 Uiso 1 1 calc R . .
C42 C 0.44110(15) 0.2337(8) 0.39335(14) 0.0330(10) Uani 1 1 d . . .
H42 H 0.4411 0.3766 0.3781 0.040 Uiso 1 1 calc R . .
O7 O 0.33478(10) -0.0233(6) 0.32736(10) 0.0372(8) Uani 1 1 d . . .
C36 C 0.16729(15) 0.2482(8) 0.26404(13) 0.0307(10) Uani 1 1 d . . .
C7 C 0.34878(14) -0.3341(8) 0.25802(13) 0.0277(9) Uani 1 1 d . . .
O3 O 0.17563(11) -0.4297(6) 0.19088(10) 0.0414(8) Uani 1 1 d . . .
O1 O 0.34270(10) -0.5215(5) 0.27358(10) 0.0349(7) Uani 1 1 d . . .
C38 C 0.39937(16) -0.0801(8) 0.41800(15) 0.0367(11) Uani 1 1 d . . .
H38 H 0.3712 -0.1483 0.4197 0.044 Uiso 1 1 calc R . .
C31 C 0.24127(14) 0.6309(7) 0.35116(13) 0.0273(9) Uani 1 1 d . . .
C41 C 0.48215(15) 0.1259(8) 0.41324(14) 0.0338(11) Uani 1 1 d . . .
H41 H 0.5103 0.1969 0.4120 0.041 Uiso 1 1 calc R . .
C1 C 0.26813(14) -0.2691(8) 0.21871(13) 0.0271(9) Uani 1 1 d . . .
H1 H 0.2601 -0.4059 0.2322 0.033 Uiso 1 1 calc R . .
C34 C 0.32865(15) 0.1589(8) 0.34492(13) 0.0294(10) Uani 1 1 d . . .
C8 C 0.30843(15) 0.3339(8) 0.15567(13) 0.0298(10) Uani 1 1 d . . .
C22 C 0.11690(15) -0.2064(8) 0.12450(13) 0.0303(10) Uani 1 1 d . . .
C40 C 0.48152(15) -0.0858(8) 0.43483(13) 0.0312(10) Uani 1 1 d . . .
C50 C 0.06481(15) 0.4742(8) 0.20586(14) 0.0339(10) Uani 1 1 d . . .
H50 H 0.0794 0.6155 0.2008 0.041 Uiso 1 1 calc R . .
C17 C 0.32938(16) 0.5109(8) 0.07303(14) 0.0372(11) Uani 1 1 d . . .
H17 H 0.3477 0.3767 0.0820 0.045 Uiso 1 1 calc R . .
C14 C 0.50184(15) -0.3298(9) 0.33509(14) 0.0359(11) Uani 1 1 d . . .
H14 H 0.5222 -0.2512 0.3578 0.043 Uiso 1 1 calc R . .
O2 O 0.34507(11) 0.4279(6) 0.16739(10) 0.0390(8) Uani 1 1 d . . .
C29 C 0.28645(14) 0.3056(7) 0.33445(13) 0.0267(9) Uani 1 1 d . . .
C27 C 0.11092(15) -0.4155(9) 0.10135(14) 0.0358(11) Uani 1 1 d . . .
H27 H 0.1362 -0.5122 0.1003 0.043 Uiso 1 1 calc R . .
C49 C 0.08734(14) 0.3144(8) 0.23635(13) 0.0302(10) Uani 1 1 d . . .
C4 C 0.29151(14) 0.1336(7) 0.17830(12) 0.0256(9) Uani 1 1 d . . .
C2 C 0.31322(14) -0.1886(8) 0.22927(13) 0.0270(9) Uani 1 1 d . . .
C53 C 0.02290(17) 0.0556(9) 0.22070(15) 0.0392(11) Uani 1 1 d . . .
H53 H 0.0086 -0.0873 0.2253 0.047 Uiso 1 1 calc R . .
C30 C 0.28270(15) 0.5108(7) 0.35763(13) 0.0268(9) Uani 1 1 d . . .
H30 H 0.3084 0.5688 0.3779 0.032 Uiso 1 1 calc R . .
C32 C 0.20346(15) 0.5512(8) 0.32009(13) 0.0295(10) Uani 1 1 d . . .
H32 H 0.1754 0.6332 0.3155 0.035 Uiso 1 1 calc R . .
C37 C 0.40047(14) 0.1298(8) 0.39614(14) 0.0298(10) Uani 1 1 d . . .
C52 C 0.00007(15) 0.2165(9) 0.19089(14) 0.0352(11) Uani 1 1 d . . .
C33 C 0.20747(14) 0.3484(8) 0.29577(13) 0.0275(9) Uani 1 1 d . . .
C15 C 0.45934(15) -0.2328(8) 0.31713(14) 0.0324(10) Uani 1 1 d . . .
H15 H 0.4503 -0.0893 0.3278 0.039 Uiso 1 1 calc R . .
C9 C 0.18821(15) -0.2536(8) 0.17614(14) 0.0325(10) Uani 1 1 d . . .
C28 C 0.24870(14) 0.2255(8) 0.30337(13) 0.0274(9) Uani 1 1 d . . .
H28 H 0.2512 0.0873 0.2874 0.033 Uiso 1 1 calc R . .
C6 C 0.23477(14) -0.1495(8) 0.18833(13) 0.0284(10) Uani 1 1 d . . .
C19 C 0.31241(16) 0.8573(8) 0.02866(13) 0.0338(11) Uani 1 1 d . . .
C13 C 0.51428(15) -0.5421(8) 0.31956(14) 0.0333(11) Uani 1 1 d . . .
C26 C 0.06728(16) -0.4808(9) 0.07972(15) 0.0384(11) Uani 1 1 d . . .
H26 H 0.0626 -0.6242 0.0642 0.046 Uiso 1 1 calc R . .
C51 C 0.02052(15) 0.4260(9) 0.18266(14) 0.0379(11) Uani 1 1 d . . .
H51 H 0.0047 0.5334 0.1618 0.045 Uiso 1 1 calc R . .
C54 C 0.06697(16) 0.1034(8) 0.24404(15) 0.0372(11) Uani 1 1 d . . .
H54 H 0.0828 -0.0052 0.2647 0.045 Uiso 1 1 calc R . .
C21 C 0.26470(15) 0.7532(8) 0.07733(14) 0.0348(11) Uani 1 1 d . . .
H21 H 0.2392 0.7835 0.0893 0.042 Uiso 1 1 calc R . .
C20 C 0.27520(17) 0.9040(8) 0.04635(14) 0.0379(11) Uani 1 1 d . . .
H20 H 0.2569 1.0383 0.0374 0.046 Uiso 1 1 calc R . .
C39 C 0.44035(15) -0.1902(8) 0.43756(14) 0.0347(11) Uani 1 1 d . . .
H39 H 0.4402 -0.3341 0.4525 0.042 Uiso 1 1 calc R . .
C23 C 0.08040(17) -0.0605(9) 0.12589(15) 0.0391(11) Uani 1 1 d . . .
H23 H 0.0850 0.0817 0.1418 0.047 Uiso 1 1 calc R . .
C11 C 0.44233(15) -0.5605(8) 0.26733(15) 0.0349(11) Uani 1 1 d . . .
H11 H 0.4220 -0.6375 0.2444 0.042 Uiso 1 1 calc R . .
C18 C 0.33979(16) 0.6633(9) 0.04214(15) 0.0380(11) Uani 1 1 d . . .
H18 H 0.3655 0.6341 0.0304 0.046 Uiso 1 1 calc R . .
C24 C 0.03676(17) -0.1258(9) 0.10357(16) 0.0428(12) Uani 1 1 d . . .
H24 H 0.0116 -0.0270 0.1040 0.051 Uiso 1 1 calc R . .
C12 C 0.48460(15) -0.6574(8) 0.28547(15) 0.0358(11) Uani 1 1 d . . .
H12 H 0.4934 -0.8014 0.2748 0.043 Uiso 1 1 calc R . .
O11 O 0.19439(10) 0.8838(6) 0.38159(10) 0.0373(8) Uani 1 1 d . . .
O8 O 0.27128(11) 0.9261(6) 0.40420(10) 0.0386(8) Uani 1 1 d . . .
C46 C 0.16180(15) 1.2946(8) 0.47883(14) 0.0326(10) Uani 1 1 d . . .
C43 C 0.18631(15) 1.0285(8) 0.41544(14) 0.0325(10) Uani 1 1 d . . .
C44 C 0.2010(2) 0.9621(9) 0.45792(15) 0.0496(14) Uani 1 1 d . . .
H44 H 0.2195 0.8272 0.4653 0.060 Uiso 1 1 calc R . .
C47 C 0.14891(18) 1.3650(9) 0.43651(15) 0.0472(13) Uani 1 1 d . . .
H47 H 0.1319 1.5049 0.4292 0.057 Uiso 1 1 calc R . .
C48 C 0.16105(17) 1.2293(9) 0.40428(15) 0.0445(13) Uani 1 1 d . . .
H48 H 0.1519 1.2753 0.3749 0.053 Uiso 1 1 calc R . .
C45 C 0.1881(2) 1.0968(9) 0.49024(16) 0.0504(14) Uani 1 1 d . . .
H45 H 0.1975 1.0521 0.5196 0.060 Uiso 1 1 calc R . .

loop_
_atom_site_aniso_label
_atom_site_aniso_U_11
_atom_site_aniso_U_22
_atom_site_aniso_U_33
_atom_site_aniso_U_23
_atom_site_aniso_U_13
_atom_site_aniso_U_12
I5 0.0480(2) 0.0636(2) 0.04522(19) -0.02352(17) 0.02293(16) -0.01062(18)
I2 0.0811(3) 0.0438(2) 0.03103(17) 0.00218(15) 0.01443(17) -0.01742(19)
I4 0.03397(17) 0.0504(2) 0.03839(17) -0.00094(15) 0.00034(13) 0.00948(15)
I1 0.03176(17) 0.0643(2) 0.0553(2) 0.01959(18) 0.01387(15) 0.01655(17)
I6 0.0371(2) 0.1113(4) 0.0441(2) -0.0117(2) 0.00393(16) -0.0278(2)
I3 0.02933(18) 0.1256(4) 0.0495(2) 0.0025(2) -0.00216(16) -0.0121(2)
O10 0.0300(17) 0.0321(18) 0.0375(17) -0.0082(14) -0.0007(14) 0.0051(14)
C10 0.026(2) 0.027(2) 0.035(2) 0.005(2) 0.0087(19) 0.0042(19)
O6 0.0304(17) 0.0381(19) 0.0385(17) 0.0111(15) -0.0011(14) -0.0077(15)
O12 0.0269(16) 0.0338(18) 0.0400(18) -0.0094(14) 0.0023(14) 0.0012(14)
C16 0.030(2) 0.033(3) 0.027(2) 0.0026(19) 0.0013(19) -0.009(2)
O5 0.0329(17) 0.0366(18) 0.0308(16) 0.0097(14) 0.0023(13) -0.0077(14)
O9 0.0348(18) 0.042(2) 0.051(2) -0.0184(17) 0.0027(16) 0.0054(16)
C35 0.034(3) 0.029(2) 0.029(2) 0.000(2) 0.009(2) 0.004(2)
O4 0.0256(16) 0.0295(17) 0.0383(17) 0.0051(14) 0.0044(13) 0.0026(14)
C25 0.021(2) 0.059(3) 0.030(2) 0.009(2) -0.0029(19) -0.003(2)
C3 0.025(2) 0.027(2) 0.027(2) -0.0035(18) 0.0058(18) -0.0063(19)
C5 0.028(2) 0.030(3) 0.026(2) -0.0005(19) 0.0053(18) 0.0017(19)
C42 0.037(3) 0.026(2) 0.036(2) -0.002(2) 0.010(2) 0.003(2)
O7 0.0380(18) 0.037(2) 0.0342(17) -0.0080(15) 0.0041(14) 0.0093(15)
C36 0.031(2) 0.039(3) 0.022(2) 0.002(2) 0.0056(18) 0.005(2)
C7 0.026(2) 0.032(3) 0.027(2) -0.0011(19) 0.0103(18) 0.002(2)
O3 0.0331(18) 0.042(2) 0.0450(19) 0.0153(16) 0.0009(15) -0.0107(16)
O1 0.0323(17) 0.0324(19) 0.0404(18) 0.0098(15) 0.0093(14) 0.0015(14)
C38 0.031(3) 0.037(3) 0.040(3) -0.003(2) 0.006(2) -0.005(2)
C31 0.031(2) 0.028(2) 0.025(2) 0.0028(18) 0.0098(18) 0.001(2)
C41 0.029(2) 0.035(3) 0.039(3) -0.006(2) 0.010(2) -0.002(2)
C1 0.029(2) 0.028(2) 0.025(2) -0.0013(18) 0.0101(18) -0.0022(19)
C34 0.031(2) 0.030(3) 0.027(2) 0.002(2) 0.0087(19) -0.002(2)
C8 0.034(2) 0.026(2) 0.029(2) 0.0000(19) 0.0049(19) -0.002(2)
C22 0.029(2) 0.035(3) 0.026(2) 0.007(2) 0.0041(18) -0.007(2)
C40 0.030(2) 0.034(3) 0.028(2) -0.007(2) 0.0028(19) 0.004(2)
C50 0.032(2) 0.032(3) 0.038(3) 0.001(2) 0.009(2) -0.006(2)
C17 0.040(3) 0.033(3) 0.038(3) 0.004(2) 0.008(2) 0.002(2)
C14 0.033(3) 0.045(3) 0.027(2) 0.000(2) 0.0010(19) 0.001(2)
O2 0.0334(18) 0.043(2) 0.0366(17) 0.0063(15) -0.0001(14) -0.0146(16)
C29 0.030(2) 0.025(2) 0.026(2) 0.0055(18) 0.0093(18) 0.0037(19)
C27 0.027(2) 0.043(3) 0.036(2) 0.001(2) 0.006(2) 0.003(2)
C49 0.027(2) 0.033(3) 0.030(2) -0.009(2) 0.0046(19) -0.004(2)
C4 0.030(2) 0.023(2) 0.023(2) -0.0002(17) 0.0057(18) 0.0002(19)
C2 0.030(2) 0.029(2) 0.023(2) -0.0016(18) 0.0085(18) 0.0008(19)
C53 0.043(3) 0.034(3) 0.041(3) -0.002(2) 0.010(2) -0.009(2)
C30 0.032(2) 0.024(2) 0.024(2) -0.0013(18) 0.0069(18) -0.0027(19)
C32 0.031(2) 0.028(3) 0.030(2) 0.0019(19) 0.0072(19) 0.004(2)
C37 0.024(2) 0.029(3) 0.035(2) -0.005(2) 0.0044(19) 0.002(2)
C52 0.025(2) 0.050(3) 0.031(2) -0.011(2) 0.0082(19) -0.012(2)
C33 0.031(2) 0.029(2) 0.025(2) -0.0001(18) 0.0101(18) -0.004(2)
C15 0.034(2) 0.031(3) 0.032(2) 0.000(2) 0.006(2) 0.004(2)
C9 0.034(2) 0.036(3) 0.029(2) 0.001(2) 0.009(2) 0.000(2)
C28 0.032(2) 0.025(2) 0.025(2) -0.0021(18) 0.0065(18) 0.0030(19)
C6 0.029(2) 0.030(2) 0.028(2) -0.0009(19) 0.0089(19) -0.003(2)
C19 0.043(3) 0.033(3) 0.024(2) -0.0009(19) 0.005(2) -0.005(2)
C13 0.027(2) 0.040(3) 0.035(2) 0.010(2) 0.012(2) 0.008(2)
C26 0.037(3) 0.039(3) 0.035(2) 0.003(2) 0.000(2) -0.005(2)
C51 0.034(3) 0.050(3) 0.030(2) 0.002(2) 0.007(2) 0.001(2)
C54 0.039(3) 0.036(3) 0.035(2) 0.004(2) 0.006(2) 0.001(2)
C21 0.032(2) 0.041(3) 0.031(2) 0.001(2) 0.007(2) 0.000(2)
C20 0.048(3) 0.030(3) 0.032(2) 0.005(2) 0.001(2) 0.003(2)
C39 0.037(3) 0.030(3) 0.037(2) 0.000(2) 0.007(2) -0.001(2)
C23 0.046(3) 0.035(3) 0.038(3) 0.001(2) 0.013(2) 0.002(2)
C11 0.032(2) 0.029(3) 0.044(3) -0.003(2) 0.008(2) -0.002(2)
C18 0.038(3) 0.043(3) 0.035(2) -0.003(2) 0.013(2) -0.005(2)
C24 0.035(3) 0.051(3) 0.044(3) 0.009(3) 0.012(2) 0.010(2)
C12 0.037(3) 0.028(3) 0.047(3) -0.003(2) 0.020(2) 0.004(2)
O11 0.0335(18) 0.041(2) 0.0369(17) -0.0138(15) 0.0060(14) 0.0078(15)
O8 0.0367(18) 0.0355(19) 0.0426(18) -0.0103(15) 0.0066(15) -0.0032(15)
C46 0.031(2) 0.038(3) 0.031(2) -0.010(2) 0.0124(19) -0.006(2)
C43 0.030(2) 0.034(3) 0.033(2) -0.008(2) 0.0059(19) 0.005(2)
C44 0.076(4) 0.035(3) 0.033(3) 0.003(2) 0.002(3) 0.018(3)
C47 0.054(3) 0.052(3) 0.034(3) -0.003(2) 0.007(2) 0.028(3)
C48 0.053(3) 0.051(3) 0.030(2) 0.001(2) 0.010(2) 0.019(3)
C45 0.076(4) 0.042(3) 0.030(3) 0.003(2) 0.007(3) 0.004(3)

loop_
_atom_type_symbol
_atom_type_description
_atom_type_scat_dispersion_real
_atom_type_scat_dispersion_imag
_atom_type_scat_source
C C 0.0033 0.0016 'International Tables Vol C Tables 4.2.6.8 and 6.1.1.4'
H H 0.0000 0.0000 'International Tables Vol C Tables 4.2.6.8 and 6.1.1.4'
O O 0.0106 0.0060 'International Tables Vol C Tables 4.2.6.8 and 6.1.1.4'
I I -0.4742 1.8119 'International Tables Vol C Tables 4.2.6.8 and 6.1.1.4'

loop_
_geom_angle_atom_site_label_1
_geom_angle_atom_site_label_2
_geom_angle_atom_site_label_3
_geom_angle
_geom_angle_site_symmetry_1
_geom_angle_site_symmetry_3
_geom_angle_publ_flag
C34 O10 C37 119.2(3) . . ?
C15 C10 C11 121.9(4) . . ?
C15 C10 O4 116.3(4) . . ?
C11 C10 O4 121.4(4) . . ?
C9 O6 C22 118.9(3) . . ?
C36 O12 C49 119.6(3) . . ?
C17 C16 C21 121.1(4) . . ?
C17 C16 O5 121.5(4) . . ?
C21 C16 O5 117.0(4) . . ?
C8 O5 C16 117.5(3) . . ?
O8 C35 O11 123.8(4) . . ?
O8 C35 C31 125.3(4) . . ?
O11 C35 C31 110.9(4) . . ?
C7 O4 C10 120.2(3) . . ?
C24 C25 C26 120.5(4) . . ?
C24 C25 I3 120.1(4) . . ?
C26 C25 I3 119.3(4) . . ?
C2 C3 C4 120.1(4) . . ?
C4 C5 C6 120.2(4) . . ?
C37 C42 C41 119.4(4) . . ?
O9 C36 O12 123.6(4) . . ?
O9 C36 C33 125.9(4) . . ?
O12 C36 C33 110.5(4) . . ?
O1 C7 O4 124.1(4) . . ?
O1 C7 C2 125.9(4) . . ?
O4 C7 C2 109.9(4) . . ?
C37 C38 C39 119.3(4) . . ?
C30 C31 C32 120.1(4) . . ?
C30 C31 C35 116.5(4) . . ?
C32 C31 C35 123.2(4) . . ?
C40 C41 C42 119.6(4) . . ?
C2 C1 C6 120.7(4) . . ?
O7 C34 O10 123.4(4) . . ?
O7 C34 C29 125.9(4) . . ?
O10 C34 C29 110.6(4) . . ?
O2 C8 O5 123.0(4) . . ?
O2 C8 C4 125.2(4) . . ?
O5 C8 C4 111.7(4) . . ?
C23 C22 C27 121.4(4) . . ?
C23 C22 O6 117.5(4) . . ?
C27 C22 O6 120.8(4) . . ?
C41 C40 C39 120.8(4) . . ?
C41 C40 I4 119.3(3) . . ?
C39 C40 I4 119.9(3) . . ?
C49 C50 C51 119.8(4) . . ?
C16 C17 C18 119.4(4) . . ?
C13 C14 C15 119.8(4) . . ?
C30 C29 C28 119.5(4) . . ?
C30 C29 C34 121.0(4) . . ?
C28 C29 C34 119.2(4) . . ?
C22 C27 C26 119.0(4) . . ?
C50 C49 C54 121.4(4) . . ?
C50 C49 O12 117.0(4) . . ?
C54 C49 O12 121.2(4) . . ?
C5 C4 C3 120.3(4) . . ?
C5 C4 C8 123.8(4) . . ?
C3 C4 C8 115.7(4) . . ?
C1 C2 C3 119.2(4) . . ?
C1 C2 C7 119.2(4) . . ?
C3 C2 C7 121.3(4) . . ?
C52 C53 C54 120.1(4) . . ?
C31 C30 C29 120.5(4) . . ?
C31 C32 C33 119.6(4) . . ?
C42 C37 C38 121.6(4) . . ?
C42 C37 O10 117.5(4) . . ?
C38 C37 O10 120.8(4) . . ?
C53 C52 C51 121.5(4) . . ?
C53 C52 I6 119.4(3) . . ?
C51 C52 I6 119.1(4) . . ?
C28 C33 C32 119.9(4) . . ?
C28 C33 C36 118.4(4) . . ?
C32 C33 C36 121.5(4) . . ?
C10 C15 C14 119.1(4) . . ?
O3 C9 O6 123.5(4) . . ?
O3 C9 C6 126.2(4) . . ?
O6 C9 C6 110.2(4) . . ?
C33 C28 C29 120.4(4) . . ?
C1 C6 C5 119.4(4) . . ?
C1 C6 C9 118.1(4) . . ?
C5 C6 C9 122.2(4) . . ?
C18 C19 C20 120.4(4) . . ?
C18 C19 I2 119.9(3) . . ?
C20 C19 I2 119.7(3) . . ?
C14 C13 C12 120.4(4) . . ?
C14 C13 I1 120.4(3) . . ?
C12 C13 I1 119.2(3) . . ?
C27 C26 C25 120.0(5) . . ?
C52 C51 C50 118.6(4) . . ?
C53 C54 C49 118.6(4) . . ?
C16 C21 C20 119.1(4) . . ?
C19 C20 C21 120.1(4) . . ?
C40 C39 C38 119.3(4) . . ?
C22 C23 C24 119.2(5) . . ?
C10 C11 C12 118.8(4) . . ?
C19 C18 C17 119.9(4) . . ?
C25 C24 C23 119.9(5) . . ?
C11 C12 C13 120.0(4) . . ?
C35 O11 C43 117.7(3) . . ?
C47 C46 C45 121.0(4) . . ?
C47 C46 I5 119.6(3) . . ?
C45 C46 I5 119.5(3) . . ?
C48 C43 C44 121.2(4) . . ?
C48 C43 O11 117.9(4) . . ?
C44 C43 O11 120.8(4) . . ?
C43 C44 C45 119.1(5) . . ?
C46 C47 C48 119.6(5) . . ?
C43 C48 C47 119.5(4) . . ?
C46 C45 C44 119.4(4) . . ?

loop_
_geom_bond_atom_site_label_1
_geom_bond_atom_site_label_2
_geom_bond_distance
_geom_bond_site_symmetry_2
_geom_bond_publ_flag
I5 C46 2.110(4) . ?
I2 C19 2.097(4) . ?
I4 C40 2.108(4) . ?
I1 C13 2.097(4) . ?
I6 C52 2.100(4) . ?
I3 C25 2.093(4) . ?
O10 C34 1.361(5) . ?
O10 C37 1.401(5) . ?
C10 C15 1.375(6) . ?
C10 C11 1.376(6) . ?
C10 O4 1.395(5) . ?
O6 C9 1.372(5) . ?
O6 C22 1.399(5) . ?
O12 C36 1.363(5) . ?
O12 C49 1.392(5) . ?
C16 C17 1.372(6) . ?
C16 C21 1.382(6) . ?
C16 O5 1.413(5) . ?
O5 C8 1.361(5) . ?
O9 C36 1.195(5) . ?
C35 O8 1.195(5) . ?
C35 O11 1.366(5) . ?
C35 C31 1.489(6) . ?
O4 C7 1.365(5) . ?
C25 C24 1.373(7) . ?
C25 C26 1.384(7) . ?
C3 C2 1.395(6) . ?
C3 C4 1.395(6) . ?
C5 C4 1.376(6) . ?
C5 C6 1.398(6) . ?
C42 C37 1.370(6) . ?
C42 C41 1.386(6) . ?
O7 C34 1.202(5) . ?
C36 C33 1.490(6) . ?
C7 O1 1.198(5) . ?
C7 C2 1.480(6) . ?
O3 C9 1.194(5) . ?
C38 C37 1.376(6) . ?
C38 C39 1.388(6) . ?
C31 C30 1.387(6) . ?
C31 C32 1.392(6) . ?
C41 C40 1.378(6) . ?
C1 C2 1.390(6) . ?
C1 C6 1.391(6) . ?
C34 C29 1.483(6) . ?
C8 O2 1.198(5) . ?
C8 C4 1.486(6) . ?
C22 C23 1.377(6) . ?
C22 C27 1.378(6) . ?
C40 C39 1.385(6) . ?
C50 C49 1.378(6) . ?
C50 C51 1.387(6) . ?
C17 C18 1.387(6) . ?
C14 C13 1.378(6) . ?
C14 C15 1.382(6) . ?
C29 C30 1.388(6) . ?
C29 C28 1.392(6) . ?
C27 C26 1.379(6) . ?
C49 C54 1.385(6) . ?
C53 C52 1.373(7) . ?
C53 C54 1.383(6) . ?
C32 C33 1.399(6) . ?
C52 C51 1.383(7) . ?
C33 C28 1.388(6) . ?
C9 C6 1.480(6) . ?
C19 C18 1.376(6) . ?
C19 C20 1.379(6) . ?
C13 C12 1.391(6) . ?
C21 C20 1.384(6) . ?
C23 C24 1.385(7) . ?
C11 C12 1.377(6) . ?
O11 C43 1.408(5) . ?
C46 C47 1.362(6) . ?
C46 C45 1.367(7) . ?
C43 C48 1.364(6) . ?
C43 C44 1.364(6) . ?
C44 C45 1.394(7) . ?
C47 C48 1.385(6) . ?

loop_
_cod_related_entry_id
_cod_related_entry_database
_cod_related_entry_code
1 ChemSpider 25933837
